data_2010969
loop_
_publ_author_name
'Kovalainen, Jari T.'
'Wegelius, Elina'
'Christiaans, Johannes A. M.'
'Huuskonen, Juhani'
'Gynther, Jukka'

_publ_section_title
;
 2(<i>S</i>)-Amino-3-[1<i>H</i>-imidazol-4(5)-yl]propyl
 cyclohexylmethyl ether dihydrochloride and
 2(<i>S</i>)-amino-3-[1<i>H</i>-imidazol-4(5)-yl]propyl 4-bromobenzyl
 ether dihydrochloride
;
_journal_issue 5
_journal_name_full 'Acta Crystallographica Section C'
_journal_page_first e216
_journal_page_last e217
_journal_paper_doi 10.1107/S0108270100005291
_journal_volume 56
_journal_year 2000
_chemical_formula_moiety 'C13 H18 Br N3 O 2+, 2Cl 1-'
_chemical_formula_sum 'C13 H18 Br Cl2 N3 O'
_chemical_formula_weight 383.11
_chemical_name_systematic
;
2(S)-amino-3-(1H-imidazol-4(5)-yl)propyl 4-bromobenzyl ether dihydrochloride
;
_space_group_IT_number 19
_symmetry_cell_setting orthorhombic
_symmetry_space_group_name_Hall 'P 2ac 2ab'
_symmetry_space_group_name_H-M 'P 21 21 21'
_cell_angle_alpha 90.00
_cell_angle_beta 90.00
_cell_angle_gamma 90.00
_cell_formula_units_Z 4
_cell_length_a 7.5530(2)
_cell_length_b 12.9964(6)
_cell_length_c 17.7800(9)
_cell_measurement_reflns_used all
_cell_measurement_temperature 173(2)
_cell_measurement_theta_max 27.88
_cell_measurement_theta_min 2.93
_cell_volume 1745.32(13)
_computing_cell_refinement 'DENZO (Otwinowski & Minor, 1997)'
_computing_data_collection 'Collect (Nonius, 1998)'
_computing_data_reduction DENZO
_computing_structure_refinement
;
SHELXL97 (Sheldrick, 1997) and WINGX
;
_computing_structure_solution
;
SHELXS97 (Sheldrick, 1997) and WINGX (Farrugia, 1999)
;
_diffrn_ambient_temperature 173(2)
_diffrn_measured_fraction_theta_full .994
_diffrn_measured_fraction_theta_max .994
_diffrn_measurement_device_type 'Nonius KappaCCD'
_diffrn_measurement_method \f
_diffrn_radiation_monochromator graphite
_diffrn_radiation_source 'fine-focus sealed tube'
_diffrn_radiation_type MoK\a
_diffrn_radiation_wavelength .71073
_diffrn_reflns_av_R_equivalents .0530
_diffrn_reflns_av_sigmaI/netI .0776
_diffrn_reflns_limit_h_max 9
_diffrn_reflns_limit_h_min -8
_diffrn_reflns_limit_k_max 14
_diffrn_reflns_limit_k_min -17
_diffrn_reflns_limit_l_max 17
_diffrn_reflns_limit_l_min -23
_diffrn_reflns_number 10776
_diffrn_reflns_theta_full 27.88
_diffrn_reflns_theta_max 27.88
_diffrn_reflns_theta_min 2.93
_diffrn_standards_decay_% none
_diffrn_standards_interval_count no
_diffrn_standards_number no
_exptl_absorpt_coefficient_mu 2.660
_exptl_absorpt_correction_T_max .7768
_exptl_absorpt_correction_T_min .3497
_exptl_absorpt_correction_type empirical
_exptl_absorpt_process_details '(Blessing, R. H., 1995)'
_exptl_crystal_colour colourless
_exptl_crystal_density_diffrn 1.458
_exptl_crystal_density_method 'not measured'
_exptl_crystal_description block
_exptl_crystal_F_000 776
_exptl_crystal_size_max .50
_exptl_crystal_size_mid .10
_exptl_crystal_size_min .10
_refine_diff_density_max .335
_refine_diff_density_min -.557
_refine_ls_abs_structure_details 'Flack (1983)'
_refine_ls_abs_structure_Flack -.005(10)
_refine_ls_extinction_method none
_refine_ls_goodness_of_fit_ref 1.037
_refine_ls_hydrogen_treatment mixed
_refine_ls_matrix_type full
_refine_ls_number_parameters 182
_refine_ls_number_reflns 4093
_refine_ls_number_restraints 0
_refine_ls_restrained_S_all 1.037
_refine_ls_R_factor_all .088
_refine_ls_R_factor_gt .047
_refine_ls_shift/su_max <0.001
_refine_ls_shift/su_mean .000
_refine_ls_structure_factor_coef Fsqd
_refine_ls_weighting_details 'calc  w = 1/[\s^2^(Fo^2^)+(0.0230P)^2^+0.7817P] where P = (Fo^2^+2Fc^2^)/3'
_refine_ls_weighting_scheme calc
_refine_ls_wR_factor_ref .090
_reflns_number_gt 2864
_reflns_number_total 4093
_reflns_threshold_expression I>2\s(I)
_cod_data_source_file qb0202.cif
_cod_data_source_block II
_cod_database_code 2010969
_cod_database_fobs_code 2010969

loop_
_symmetry_equiv_pos_as_xyz
'x, y, z'
'-x+1/2, -y, z+1/2'
'x+1/2, -y+1/2, -z'
'-x, y+1/2, -z+1/2'

loop_
_atom_site_label
_atom_site_fract_x
_atom_site_fract_y
_atom_site_fract_z
_atom_site_U_iso_or_equiv
_atom_site_adp_type
_atom_site_calc_flag
_atom_site_refinement_flags
_atom_site_occupancy
_atom_site_disorder_assembly
_atom_site_disorder_group
_atom_site_type_symbol
Br1 1.28661(6) .73206(4) .66550(3) .05731(16) Uani d . 1 . . Br
Cl1 .87010(11) .24151(8) .59579(5) .0363(2) Uani d . 1 . . Cl
Cl2 .64992(11) .54709(7) .84584(6) .0383(2) Uani d . 1 . . Cl
C2 .1453(6) .5031(3) .8229(3) .0467(11) Uani d . 1 . . C
H2 .1422 .5535 .8616 .056 Uiso calc R 1 . . H
C4 .0644(5) .3916(3) .7372(3) .0362(10) Uani d . 1 . . C
H4 -.0083 .3506 .7055 .043 Uiso calc R 1 . . H
C5 .2441(4) .3941(3) .7381(2) .0298(9) Uani d . 1 . . C
C6 .3765(5) .3333(3) .6952(2) .0321(9) Uani d . 1 . . C
H6A .3767 .2616 .7141 .038 Uiso calc R 1 . . H
H6B .4958 .3625 .7040 .038 Uiso calc R 1 . . H
C7 .3385(4) .3326(3) .6111(2) .0275(9) Uani d . 1 . . C
H7 .2131 .3102 .6036 .033 Uiso calc R 1 . . H
C8 .3621(5) .4353(3) .5733(2) .0362(9) Uani d . 1 . . C
H8A .3416 .4288 .5186 .043 Uiso calc R 1 . . H
H8B .2766 .4857 .5939 .043 Uiso calc R 1 . . H
C10 .5933(6) .5489(3) .5386(3) .0461(11) Uani d . 1 . . C
H10A .5003 .6024 .5354 .055 Uiso calc R 1 . . H
H10B .6142 .5214 .4874 .055 Uiso calc R 1 . . H
C11 .7618(5) .5948(3) .5692(2) .0389(10) Uani d . 1 . . C
C12 .7821(6) .6129(3) .6462(3) .0459(11) Uani d . 1 . . C
H12 .6882 .5960 .6795 .055 Uiso calc R 1 . . H
C13 .9358(5) .6549(3) .6748(3) .0445(11) Uani d . 1 . . C
H13 .9484 .6665 .7273 .053 Uiso calc R 1 . . H
C14 1.0709(5) .6797(3) .6258(3) .0398(11) Uani d . 1 . . C
C15 1.0548(6) .6643(3) .5495(3) .0435(11) Uani d . 1 . . C
H15 1.1476 .6834 .5163 .052 Uiso calc R 1 . . H
C16 .8996(6) .6201(3) .5221(3) .0428(11) Uani d . 1 . . C
H16 .8887 .6072 .4697 .051 Uiso calc R 1 . . H
N1 .2900(4) .4646(2) .79212(19) .0389(8) Uani d . 1 . . N
H1 .3990 .4815 .8044 .047 Uiso calc R 1 . . H
N3 .0076(4) .4607(3) .7915(2) .0437(10) Uani d . 1 . . N
H3 -.1035 .4738 .8029 .052 Uiso calc R 1 . . H
N17 .4571(3) .2545(2) .57478(17) .0286(7) Uani d . 1 . . N
H17A .4347 .2523 .5245 .043 Uiso calc R 1 . . H
H17B .4363 .1915 .5953 .043 Uiso calc R 1 . . H
H17C .5722 .2723 .5825 .043 Uiso calc R 1 . . H
O9 .5377(3) .4685(2) .58729(18) .0411(7) Uani d . 1 . . O

loop_
_atom_site_aniso_label
_atom_site_aniso_U_11
_atom_site_aniso_U_22
_atom_site_aniso_U_33
_atom_site_aniso_U_12
_atom_site_aniso_U_13
_atom_site_aniso_U_23
Br1 .0446(2) .0638(3) .0635(3) -.0103(2) -.0040(2) -.0043(3)
Cl1 .0283(4) .0481(6) .0327(5) -.0046(4) -.0018(4) -.0014(5)
Cl2 .0287(4) .0416(6) .0444(7) .0023(4) .0029(4) -.0095(5)
C2 .051(2) .043(3) .046(3) .0032(19) .007(2) -.017(2)
C4 .028(2) .038(2) .043(3) .0013(16) .0007(18) -.007(2)
C5 .029(2) .031(2) .029(2) -.0011(14) -.0005(15) -.0036(19)
C6 .0248(19) .037(2) .035(2) .0032(16) -.0008(16) -.0047(19)
C7 .0225(18) .027(2) .034(2) .0030(13) -.0004(15) -.0038(17)
C8 .0339(19) .037(2) .038(3) .0017(17) -.0049(18) -.0015(19)
C10 .051(3) .040(3) .047(3) -.0110(19) .001(2) .002(2)
C11 .046(3) .035(2) .035(3) -.0025(17) -.0012(19) .0039(19)
C12 .049(2) .049(3) .040(3) -.012(2) .007(2) .001(2)
C13 .053(3) .039(3) .041(3) -.0062(19) -.002(2) .001(2)
C14 .039(2) .035(3) .046(3) -.0023(17) -.0001(19) -.001(2)
C15 .045(2) .044(3) .042(3) .0008(19) .005(2) .003(2)
C16 .049(3) .048(3) .031(3) -.0057(19) .0024(19) .003(2)
N1 .0307(16) .044(2) .042(2) -.0033(16) .0000(15) -.0122(17)
N3 .0318(19) .050(2) .049(3) .0070(15) .0094(16) -.009(2)
N17 .0254(13) .0289(19) .0314(18) -.0011(13) -.0008(12) -.0004(15)
O9 .0375(15) .0347(16) .051(2) -.0079(11) -.0061(13) .0075(15)

loop_
_atom_type_symbol
_atom_type_description
_atom_type_scat_dispersion_real
_atom_type_scat_dispersion_imag
_atom_type_scat_source
C C .0033 .0016 'International Tables Vol C Tables 4.2.6.8 and 6.1.1.4'
H H .0000 .0000 'International Tables Vol C Tables 4.2.6.8 and 6.1.1.4'
N N .0061 .0033 'International Tables Vol C Tables 4.2.6.8 and 6.1.1.4'
O O .0106 .0060 'International Tables Vol C Tables 4.2.6.8 and 6.1.1.4'
Br Br -.2901 2.4595 'International Tables Vol C Tables 4.2.6.8 and 6.1.1.4'
Cl Cl .1484 .1585 'International Tables Vol C Tables 4.2.6.8 and 6.1.1.4'

loop_
_geom_angle_atom_site_label_1
_geom_angle_atom_site_label_2
_geom_angle_atom_site_label_3
_geom_angle
N3 C2 N1 108.8(4)
C5 C4 N3 106.6(4)
C4 C5 N1 106.1(4)
C4 C5 C6 130.9(4)
N1 C5 C6 123.0(3)
C5 C6 C7 112.4(3)
N17 C7 C8 109.7(3)
N17 C7 C6 108.3(3)
C8 C7 C6 114.2(3)
O9 C8 C7 107.7(3)
O9 C10 C11 108.7(4)
C16 C11 C12 118.3(4)
C16 C11 C10 120.8(4)
C12 C11 C10 120.9(4)
C13 C12 C11 121.3(4)
C12 C13 C14 118.8(5)
C15 C14 C13 121.5(4)
C15 C14 Br1 119.6(3)
C13 C14 Br1 118.9(4)
C14 C15 C16 118.7(4)
C11 C16 C15 121.4(4)
C2 N1 C5 109.6(3)
C2 N3 C4 109.0(3)
C8 O9 C10 113.2(3)

loop_
_geom_bond_atom_site_label_1
_geom_bond_atom_site_label_2
_geom_bond_site_symmetry_2
_geom_bond_distance
_geom_bond_publ_flag
Br1 C14 . 1.901(4) ?
C2 N3 . 1.303(5) ?
C2 N1 . 1.321(5) ?
C4 C5 . 1.358(5) ?
C4 N3 . 1.387(5) ?
C5 N1 . 1.371(5) ?
C5 C6 . 1.485(5) ?
C6 C7 . 1.523(6) ?
C7 N17 . 1.500(4) ?
C7 C8 . 1.505(5) ?
C8 O9 . 1.416(4) ?
C10 O9 . 1.421(5) ?
C10 C11 . 1.508(6) ?
C11 C16 . 1.376(6) ?
C11 C12 . 1.396(6) ?
C12 C13 . 1.379(6) ?
C13 C14 . 1.380(6) ?
C14 C15 . 1.376(6) ?
C15 C16 . 1.394(6) ?

loop_
_geom_hbond_atom_site_label_D
_geom_hbond_atom_site_label_H
_geom_hbond_atom_site_label_A
_geom_hbond_site_symmetry_A
_geom_hbond_distance_DH
_geom_hbond_distance_HA
_geom_hbond_distance_DA
_geom_hbond_angle_DHA
N1 H1 Cl2 . .88 2.20 3.075(3) 169.7
N3 H3 Cl2 1_455 .88 2.23 3.081(3) 163.6
N17 H17A Cl1 3_456 .91 2.20 3.103(3) 175.5
N17 H17B Cl2 4_646 .91 2.25 3.148(3) 171.4
N17 H17C Cl1 . .91 2.30 3.146(3) 155.0

loop_
_geom_torsion_atom_site_label_1
_geom_torsion_atom_site_label_2
_geom_torsion_atom_site_label_3
_geom_torsion_atom_site_label_4
_geom_torsion
N3 C4 C5 N1 -.5(5)
N3 C4 C5 C6 176.7(4)
C4 C5 C6 C7 50.0(6)
N1 C5 C6 C7 -133.3(4)
C5 C6 C7 N17 -169.7(3)
C5 C6 C7 C8 67.8(4)
N17 C7 C8 O9 -65.0(4)
C6 C7 C8 O9 56.9(4)
O9 C10 C11 C16 138.2(4)
O9 C10 C11 C12 -41.9(6)
C16 C11 C12 C13 -.1(7)
C10 C11 C12 C13 -180.0(4)
C11 C12 C13 C14 .4(7)
C12 C13 C14 C15 .5(7)
C12 C13 C14 Br1 -177.3(3)
C13 C14 C15 C16 -1.6(7)
Br1 C14 C15 C16 176.2(3)
C12 C11 C16 C15 -1.1(7)
C10 C11 C16 C15 178.8(4)
C14 C15 C16 C11 1.9(7)
N3 C2 N1 C5 .1(5)
C4 C5 N1 C2 .2(5)
C6 C5 N1 C2 -177.2(4)
N1 C2 N3 C4 -.4(5)
C5 C4 N3 C2 .6(5)
C7 C8 O9 C10 163.6(3)
C11 C10 O9 C8 166.9(3)

loop_
_cod_related_entry_id
_cod_related_entry_database
_cod_related_entry_code
1 ChemSpider 9009113
